data_4072229
loop_
_publ_author_name
'Pinkas, J.'
'C\'isa\<rov\'a, I.'
'Gyepes, R.'
'Hor\'a\<cek, M.'
'Kubi\<sta, J.'
'\<Cejka, J.'
'G\'omez-Ruiz, S.'
'Hey-Hawkins, E.'
'Mach, K.'

_publ_section_title
;
 Insertion of Internal Alkynes and Ethene into Permethylated Singly
 Tucked-in Titanocene
;
_journal_issue 21
_journal_name_full Organometallics
_journal_page_first 5532
_journal_paper_doi 10.1021/om800691f
_journal_volume 27
_journal_year 2008
_chemical_compound_source 'synthesized by the authors'
_chemical_formula_moiety 'C30 H47 Si2 Ti'
_chemical_formula_sum 'C30 H47 Si2 Ti'
_chemical_formula_weight 511.76
_chemical_name_systematic
; 
 ? 
;
_space_group_IT_number 14
_symmetry_cell_setting monoclinic
_symmetry_space_group_name_Hall '-P 2ybc'
_symmetry_space_group_name_H-M 'P 1 21/c 1'
_atom_sites_solution_hydrogens difmap
_atom_sites_solution_primary direct
_atom_sites_solution_secondary difmap
_audit_creation_method SHELXL-97
_cell_angle_alpha 90.00
_cell_angle_beta 105.5660(10)
_cell_angle_gamma 90.00
_cell_formula_units_Z 4
_cell_length_a 13.7810(2)
_cell_length_b 12.3880(2)
_cell_length_c 18.3740(4)
_cell_measurement_reflns_used 7196
_cell_measurement_temperature 150(2)
_cell_measurement_theta_max 27.5
_cell_measurement_theta_min 1
_cell_volume 3021.74(9)
_computing_cell_refinement 'COLLECT and DENZO'
_computing_data_collection 'COLLECT (Hooft, 1998) and DENZO (Otwinowski & Minor, 1997)'
_computing_data_reduction 'COLLECT and DENZO'
_computing_structure_refinement 'SHELXL-97 (Sheldrick, 1997)'
_computing_structure_solution 'SIR92 (Altomare et al., 1994)'
_diffrn_ambient_temperature 150(2)
_diffrn_detector_area_resol_mean 9.091
_diffrn_measured_fraction_theta_full 1.000
_diffrn_measured_fraction_theta_max 1.000
_diffrn_measurement_device_type 'Nonius KappaCCD area detector'
_diffrn_measurement_method '\f and \w scans to fill the Ewald sphere'
_diffrn_radiation_monochromator graphite
_diffrn_radiation_source 'fine-focus sealed tube'
_diffrn_radiation_type MoK\a
_diffrn_radiation_wavelength 0.71073
_diffrn_reflns_av_R_equivalents 0.051
_diffrn_reflns_av_sigmaI/netI 0.0322
_diffrn_reflns_limit_h_max 17
_diffrn_reflns_limit_h_min -17
_diffrn_reflns_limit_k_max 16
_diffrn_reflns_limit_k_min -16
_diffrn_reflns_limit_l_max 23
_diffrn_reflns_limit_l_min -23
_diffrn_reflns_number 51240
_diffrn_reflns_theta_full 27.49
_diffrn_reflns_theta_max 27.49
_diffrn_reflns_theta_min 1.53
_diffrn_standards_number 0
_exptl_absorpt_coefficient_mu 0.378
_exptl_absorpt_correction_type none
_exptl_crystal_colour green
_exptl_crystal_density_diffrn 1.125
_exptl_crystal_density_method 'not measured'
_exptl_crystal_description prism
_exptl_crystal_F_000 1108
_exptl_crystal_size_max 0.5
_exptl_crystal_size_mid 0.25
_exptl_crystal_size_min 0.15
_refine_diff_density_max 0.248
_refine_diff_density_min -0.262
_refine_diff_density_rms 0.050
_refine_ls_extinction_method none
_refine_ls_goodness_of_fit_ref 1.055
_refine_ls_hydrogen_treatment mixed
_refine_ls_matrix_type full
_refine_ls_number_parameters 321
_refine_ls_number_reflns 6919
_refine_ls_number_restraints 0
_refine_ls_restrained_S_all 1.055
_refine_ls_R_factor_all 0.0548
_refine_ls_R_factor_gt 0.0386
_refine_ls_shift/su_max 0.001
_refine_ls_shift/su_mean 0.000
_refine_ls_structure_factor_coef Fsqd
_refine_ls_weighting_details 'calc w=1/[\s^2^(Fo^2^)+(0.0436P)^2^+1.6252P] where P=(Fo^2^+2Fc^2^)/3'
_refine_ls_weighting_scheme calc
_refine_ls_wR_factor_gt 0.0932
_refine_ls_wR_factor_ref 0.1018
_reflns_number_gt 5521
_reflns_number_total 6919
_reflns_threshold_expression I>2\s(I)
_cod_data_source_file om800691f_si_002.cif
_cod_data_source_block jednonbsd-mach
_cod_original_sg_symbol_H-M 'P 21/c'
_cod_database_code 4072229

loop_
_symmetry_equiv_pos_as_xyz
'x, y, z'
'-x, y+1/2, -z+1/2'
'-x, -y, -z'
'x, -y-1/2, z-1/2'

loop_
_atom_site_label
_atom_site_type_symbol
_atom_site_fract_x
_atom_site_fract_y
_atom_site_fract_z
_atom_site_U_iso_or_equiv
_atom_site_adp_type
_atom_site_occupancy
_atom_site_symmetry_multiplicity
_atom_site_calc_flag
_atom_site_refinement_flags
Ti1 Ti 0.78501(2) 0.56482(2) 0.120595(17) 0.01981(9) Uani 1 1 d .
Si1 Si 0.81544(4) 0.18537(4) 0.03309(3) 0.02592(12) Uani 1 1 d .
Si2 Si 0.57409(4) 0.16344(5) 0.18845(3) 0.03402(14) Uani 1 1 d .
C1 C 0.89072(13) 0.51875(14) 0.04672(10) 0.0241(4) Uani 1 1 d .
C2 C 0.95332(12) 0.55920(15) 0.11541(10) 0.0257(4) Uani 1 1 d .
C3 C 0.93327(13) 0.67024(15) 0.11922(10) 0.0266(4) Uani 1 1 d .
C4 C 0.85615(13) 0.69857(14) 0.05337(10) 0.0259(4) Uani 1 1 d .
C5 C 0.82880(13) 0.60437(15) 0.00872(10) 0.0254(4) Uani 1 1 d .
C6 C 0.88859(15) 0.40427(15) 0.02035(12) 0.0304(4) Uani 1 1 d .
C7 C 1.03215(15) 0.49561(18) 0.17141(12) 0.0390(5) Uani 1 1 d .
H7A H 1.0945 0.4985 0.1576 0.059 Uiso 1 1 calc R
H7B H 1.0107 0.4219 0.1714 0.059 Uiso 1 1 calc R
H7C H 1.0415 0.5258 0.2209 0.059 Uiso 1 1 calc R
C8 C 0.99388(15) 0.74561(18) 0.17856(11) 0.0377(5) Uani 1 1 d .
H8A H 0.9826 0.7285 0.2266 0.057 Uiso 1 1 calc R
H8B H 0.9735 0.8187 0.1653 0.057 Uiso 1 1 calc R
H8C H 1.0641 0.7377 0.1816 0.057 Uiso 1 1 calc R
C9 C 0.81957(16) 0.81031(16) 0.02752(12) 0.0367(5) Uani 1 1 d .
H9A H 0.8419 0.8293 -0.0160 0.055 Uiso 1 1 calc R
H9B H 0.8462 0.8610 0.0674 0.055 Uiso 1 1 calc R
H9C H 0.7473 0.8119 0.0147 0.055 Uiso 1 1 calc R
C10 C 0.75241(15) 0.59824(19) -0.06655(11) 0.0372(5) Uani 1 1 d .
H10A H 0.6951 0.6419 -0.0657 0.056 Uiso 1 1 calc R
H10B H 0.7314 0.5247 -0.0771 0.056 Uiso 1 1 calc R
H10C H 0.7817 0.6243 -0.1051 0.056 Uiso 1 1 calc R
C11 C 0.62651(13) 0.56563(14) 0.15186(10) 0.0246(4) Uani 1 1 d .
C12 C 0.70179(13) 0.54249(15) 0.21947(10) 0.0259(4) Uani 1 1 d .
C13 C 0.76654(13) 0.63355(16) 0.23734(10) 0.0283(4) Uani 1 1 d .
C14 C 0.72934(14) 0.71402(15) 0.18232(10) 0.0280(4) Uani 1 1 d .
C15 C 0.64467(13) 0.67084(15) 0.12787(11) 0.0272(4) Uani 1 1 d .
C16 C 0.53559(13) 0.49964(16) 0.11436(12) 0.0324(4) Uani 1 1 d .
H16A H 0.5465 0.4644 0.0707 0.049 Uiso 1 1 calc R
H16B H 0.4778 0.5459 0.0992 0.049 Uiso 1 1 calc R
H16C H 0.5243 0.4464 0.1492 0.049 Uiso 1 1 calc R
C17 C 0.70840(16) 0.44822(17) 0.27204(11) 0.0362(5) Uani 1 1 d .
H17A H 0.6478 0.4062 0.2566 0.054 Uiso 1 1 calc R
H17B H 0.7165 0.4741 0.3226 0.054 Uiso 1 1 calc R
H17C H 0.7651 0.4041 0.2705 0.054 Uiso 1 1 calc R
C18 C 0.84754(16) 0.6475(2) 0.30999(11) 0.0424(5) Uani 1 1 d .
H18A H 0.8861 0.7110 0.3069 0.064 Uiso 1 1 calc R
H18B H 0.8910 0.5855 0.3184 0.064 Uiso 1 1 calc R
H18C H 0.8172 0.6548 0.3511 0.064 Uiso 1 1 calc R
C19 C 0.75771(16) 0.83173(16) 0.19143(13) 0.0404(5) Uani 1 1 d .
H19A H 0.7317 0.8628 0.2302 0.061 Uiso 1 1 calc R
H19B H 0.7298 0.8688 0.1446 0.061 Uiso 1 1 calc R
H19C H 0.8297 0.8385 0.2053 0.061 Uiso 1 1 calc R
C20 C 0.57528(15) 0.73114(17) 0.06337(13) 0.0387(5) Uani 1 1 d .
H20A H 0.5594 0.6865 0.0191 0.058 Uiso 1 1 calc R
H20B H 0.6078 0.7959 0.0535 0.058 Uiso 1 1 calc R
H20C H 0.5144 0.7495 0.0764 0.058 Uiso 1 1 calc R
C21 C 0.81922(13) 0.33570(14) 0.05257(10) 0.0249(4) Uani 1 1 d .
C22 C 0.76475(13) 0.38654(14) 0.09479(10) 0.0246(4) Uani 1 1 d .
C23 C 0.69970(13) 0.31589(14) 0.12212(10) 0.0260(4) Uani 1 1 d .
C24 C 0.64507(14) 0.25589(15) 0.14521(11) 0.0299(4) Uani 1 1 d .
C25 C 0.90887(19) 0.1530(2) -0.02129(16) 0.0554(7) Uani 1 1 d .
H25A H 0.9091 0.0766 -0.0300 0.083 Uiso 1 1 calc R
H25B H 0.9748 0.1756 0.0071 0.083 Uiso 1 1 calc R
H25C H 0.8906 0.1903 -0.0688 0.083 Uiso 1 1 calc R
C26 C 0.68973(15) 0.13951(19) -0.02478(12) 0.0427(5) Uani 1 1 d .
H26A H 0.6918 0.0634 -0.0339 0.064 Uiso 1 1 calc R
H26B H 0.6726 0.1774 -0.0721 0.064 Uiso 1 1 calc R
H26C H 0.6400 0.1541 0.0019 0.064 Uiso 1 1 calc R
C27 C 0.85318(16) 0.10791(17) 0.12346(12) 0.0401(5) Uani 1 1 d .
H27A H 0.7971 0.1034 0.1450 0.060 Uiso 1 1 calc R
H27B H 0.9082 0.1440 0.1582 0.060 Uiso 1 1 calc R
H27C H 0.8737 0.0365 0.1137 0.060 Uiso 1 1 calc R
C28 C 0.5245(2) 0.0513(2) 0.12130(17) 0.0682(8) Uani 1 1 d .
H28A H 0.4774 0.0796 0.0771 0.102 Uiso 1 1 calc R
H28B H 0.4912 -0.0006 0.1451 0.102 Uiso 1 1 calc R
H28C H 0.5792 0.0171 0.1071 0.102 Uiso 1 1 calc R
C29 C 0.66095(18) 0.1080(2) 0.27544(14) 0.0547(6) Uani 1 1 d .
H29A H 0.7179 0.0755 0.2633 0.082 Uiso 1 1 calc R
H29B H 0.6264 0.0545 0.2969 0.082 Uiso 1 1 calc R
H29C H 0.6836 0.1652 0.3112 0.082 Uiso 1 1 calc R
C30 C 0.46865(19) 0.2351(2) 0.21331(18) 0.0632(8) Uani 1 1 d .
H30A H 0.4954 0.2892 0.2507 0.095 Uiso 1 1 calc R
H30B H 0.4296 0.1843 0.2331 0.095 Uiso 1 1 calc R
H30C H 0.4265 0.2688 0.1690 0.095 Uiso 1 1 calc R
H6A H 0.8671(15) 0.4042(17) -0.0375(12) 0.032(5) Uiso 1 1 d .
H6B H 0.9566(17) 0.3753(18) 0.0315(12) 0.042(6) Uiso 1 1 d .

loop_
_atom_site_aniso_label
_atom_site_aniso_U_11
_atom_site_aniso_U_22
_atom_site_aniso_U_33
_atom_site_aniso_U_23
_atom_site_aniso_U_13
_atom_site_aniso_U_12
Ti1 0.02121(15) 0.01998(15) 0.02044(15) -0.00043(12) 0.00942(12) -0.00105(11)
Si1 0.0251(2) 0.0237(3) 0.0311(3) -0.0057(2) 0.0113(2) -0.00094(19)
Si2 0.0279(3) 0.0327(3) 0.0446(3) 0.0142(2) 0.0152(2) -0.0025(2)
C1 0.0239(8) 0.0261(9) 0.0277(9) 0.0007(7) 0.0163(7) -0.0033(7)
C2 0.0201(8) 0.0303(9) 0.0288(9) 0.0041(7) 0.0102(7) -0.0028(7)
C3 0.0258(8) 0.0287(9) 0.0269(9) 0.0004(7) 0.0096(7) -0.0065(7)
C4 0.0298(9) 0.0244(9) 0.0262(9) 0.0040(7) 0.0121(7) -0.0027(7)
C5 0.0266(9) 0.0302(9) 0.0221(8) 0.0012(7) 0.0113(7) -0.0049(7)
C6 0.0347(10) 0.0281(10) 0.0360(11) -0.0025(8) 0.0227(9) -0.0020(8)
C7 0.0282(10) 0.0455(12) 0.0435(12) 0.0091(10) 0.0100(9) 0.0052(9)
C8 0.0370(11) 0.0406(12) 0.0338(11) -0.0048(9) 0.0068(9) -0.0150(9)
C9 0.0479(12) 0.0289(10) 0.0355(11) 0.0078(8) 0.0149(9) 0.0016(9)
C10 0.0391(11) 0.0482(12) 0.0236(9) -0.0016(9) 0.0071(8) -0.0033(9)
C11 0.0231(8) 0.0268(9) 0.0280(9) -0.0045(7) 0.0138(7) 0.0026(7)
C12 0.0281(9) 0.0301(9) 0.0237(9) -0.0013(7) 0.0143(7) 0.0025(7)
C13 0.0295(9) 0.0341(10) 0.0239(9) -0.0057(8) 0.0116(7) 0.0015(8)
C14 0.0291(9) 0.0270(9) 0.0306(10) -0.0066(8) 0.0128(8) 0.0011(7)
C15 0.0252(9) 0.0260(9) 0.0329(10) -0.0021(8) 0.0120(7) 0.0051(7)
C16 0.0244(9) 0.0328(10) 0.0413(11) -0.0006(9) 0.0111(8) 0.0000(7)
C17 0.0477(12) 0.0395(11) 0.0259(10) 0.0035(8) 0.0176(9) -0.0010(9)
C18 0.0439(12) 0.0558(14) 0.0260(10) -0.0082(10) 0.0067(9) -0.0065(10)
C19 0.0441(12) 0.0288(10) 0.0490(13) -0.0106(9) 0.0140(10) -0.0012(9)
C20 0.0302(10) 0.0348(11) 0.0489(13) 0.0064(9) 0.0068(9) 0.0058(8)
C21 0.0264(9) 0.0225(9) 0.0287(9) -0.0006(7) 0.0123(7) -0.0016(7)
C22 0.0267(8) 0.0233(9) 0.0267(9) 0.0005(7) 0.0124(7) -0.0016(7)
C23 0.0289(9) 0.0227(9) 0.0307(9) -0.0018(7) 0.0152(8) 0.0013(7)
C24 0.0322(9) 0.0260(9) 0.0368(10) 0.0021(8) 0.0184(8) -0.0005(8)
C25 0.0596(15) 0.0417(13) 0.0815(19) -0.0163(13) 0.0477(14) -0.0001(11)
C26 0.0368(11) 0.0487(13) 0.0385(12) -0.0148(10) 0.0034(9) -0.0014(10)
C27 0.0414(11) 0.0300(10) 0.0445(12) 0.0015(9) 0.0040(9) 0.0042(9)
C28 0.0695(18) 0.0539(16) 0.075(2) 0.0058(14) 0.0095(15) -0.0321(14)
C29 0.0463(13) 0.0642(16) 0.0547(15) 0.0253(13) 0.0156(11) 0.0059(12)
C30 0.0462(14) 0.0649(17) 0.095(2) 0.0396(16) 0.0467(14) 0.0132(12)

loop_
_atom_type_symbol
_atom_type_description
_atom_type_scat_dispersion_real
_atom_type_scat_dispersion_imag
_atom_type_scat_source
C C 0.0033 0.0016 'International Tables Vol C Tables 4.2.6.8 and 6.1.1.4'
H H 0.0000 0.0000 'International Tables Vol C Tables 4.2.6.8 and 6.1.1.4'
Si Si 0.0817 0.0704 'International Tables Vol C Tables 4.2.6.8 and 6.1.1.4'
Ti Ti 0.2776 0.4457 'International Tables Vol C Tables 4.2.6.8 and 6.1.1.4'

loop_
_geom_angle_atom_site_label_1
_geom_angle_atom_site_label_2
_geom_angle_atom_site_label_3
_geom_angle
C22 Ti1 C1 72.40(6)
C22 Ti1 C5 93.82(6)
C1 Ti1 C5 35.54(6)
C22 Ti1 C2 91.73(6)
C1 Ti1 C2 35.35(6)
C5 Ti1 C2 58.74(6)
C22 Ti1 C15 119.76(6)
C1 Ti1 C15 145.22(7)
C5 Ti1 C15 109.85(6)
C2 Ti1 C15 148.03(6)
C22 Ti1 C13 120.04(6)
C1 Ti1 C13 148.44(6)
C5 Ti1 C13 146.00(7)
C2 Ti1 C13 113.09(6)
C15 Ti1 C13 57.71(6)
C22 Ti1 C14 144.55(6)
C1 Ti1 C14 143.02(6)
C5 Ti1 C14 116.34(7)
C2 Ti1 C14 119.12(6)
C15 Ti1 C14 34.68(6)
C13 Ti1 C14 34.39(6)
C22 Ti1 C11 89.15(6)
C1 Ti1 C11 153.79(6)
C5 Ti1 C11 132.31(6)
C2 Ti1 C11 168.83(6)
C15 Ti1 C11 34.58(6)
C13 Ti1 C11 57.32(6)
C14 Ti1 C11 57.14(6)
C22 Ti1 C12 89.37(6)
C1 Ti1 C12 156.32(6)
C5 Ti1 C12 166.25(6)
C2 Ti1 C12 134.60(6)
C15 Ti1 C12 57.37(6)
C13 Ti1 C12 34.47(6)
C14 Ti1 C12 56.98(6)
C11 Ti1 C12 34.26(6)
C22 Ti1 C4 127.21(6)
C1 Ti1 C4 57.69(6)
C5 Ti1 C4 34.54(6)
C2 Ti1 C4 57.38(6)
C15 Ti1 C4 95.60(6)
C13 Ti1 C4 111.69(6)
C14 Ti1 C4 86.48(6)
C11 Ti1 C4 129.53(6)
C12 Ti1 C4 143.26(6)
C22 Ti1 C3 125.42(6)
C1 Ti1 C3 57.52(6)
C5 Ti1 C3 57.57(6)
C2 Ti1 C3 34.23(6)
C15 Ti1 C3 113.80(6)
C13 Ti1 C3 96.34(6)
C14 Ti1 C3 88.13(6)
C11 Ti1 C3 145.16(6)
C12 Ti1 C3 129.85(6)
C4 Ti1 C3 34.09(6)
C26 Si1 C27 110.22(10)
C26 Si1 C25 107.32(11)
C27 Si1 C25 107.29(12)
C26 Si1 C21 112.46(9)
C27 Si1 C21 110.50(9)
C25 Si1 C21 108.85(9)
C24 Si2 C29 108.13(10)
C24 Si2 C30 110.67(10)
C29 Si2 C30 109.35(13)
C24 Si2 C28 108.95(11)
C29 Si2 C28 109.42(14)
C30 Si2 C28 110.27(15)
C2 C1 C5 108.40(16)
C2 C1 C6 125.34(17)
C5 C1 C6 126.23(17)
C2 C1 Ti1 73.66(9)
C5 C1 Ti1 73.42(9)
C6 C1 Ti1 117.59(11)
C3 C2 C1 108.01(16)
C3 C2 C7 126.39(18)
C1 C2 C7 125.48(17)
C3 C2 Ti1 76.10(10)
C1 C2 Ti1 70.99(9)
C7 C2 Ti1 121.88(12)
C2 C3 C4 108.08(16)
C2 C3 C8 124.27(17)
C4 C3 C8 127.22(17)
C2 C3 Ti1 69.67(9)
C4 C3 Ti1 72.75(10)
C8 C3 Ti1 129.04(12)
C5 C4 C3 108.10(16)
C5 C4 C9 124.02(17)
C3 C4 C9 127.24(17)
C5 C4 Ti1 69.60(9)
C3 C4 Ti1 73.16(10)
C9 C4 Ti1 129.93(13)
C4 C5 C1 107.37(16)
C4 C5 C10 125.98(18)
C1 C5 C10 126.58(17)
C4 C5 Ti1 75.86(10)
C1 C5 Ti1 71.05(9)
C10 C5 Ti1 121.09(12)
C1 C6 C21 111.40(14)
C1 C6 H6A 108.2(12)
C21 C6 H6A 111.6(12)
C1 C6 H6B 110.4(13)
C21 C6 H6B 112.6(13)
H6A C6 H6B 102.3(17)
C2 C7 H7A 109.5
C2 C7 H7B 109.5
H7A C7 H7B 109.5
C2 C7 H7C 109.5
H7A C7 H7C 109.5
H7B C7 H7C 109.5
C3 C8 H8A 109.5
C3 C8 H8B 109.5
H8A C8 H8B 109.5
C3 C8 H8C 109.5
H8A C8 H8C 109.5
H8B C8 H8C 109.5
C4 C9 H9A 109.5
C4 C9 H9B 109.5
H9A C9 H9B 109.5
C4 C9 H9C 109.5
H9A C9 H9C 109.5
H9B C9 H9C 109.5
C5 C10 H10A 109.5
C5 C10 H10B 109.5
H10A C10 H10B 109.5
C5 C10 H10C 109.5
H10A C10 H10C 109.5
H10B C10 H10C 109.5
C12 C11 C15 108.01(16)
C12 C11 C16 128.10(17)
C15 C11 C16 123.58(17)
C12 C11 Ti1 73.15(9)
C15 C11 Ti1 71.47(9)
C16 C11 Ti1 126.07(12)
C11 C12 C13 107.97(16)
C11 C12 C17 128.62(17)
C13 C12 C17 122.85(17)
C11 C12 Ti1 72.59(9)
C13 C12 Ti1 71.75(9)
C17 C12 Ti1 127.92(12)
C14 C13 C12 108.04(16)
C14 C13 C18 126.47(18)
C12 C13 C18 124.56(18)
C14 C13 Ti1 73.40(10)
C12 C13 Ti1 73.78(10)
C18 C13 Ti1 127.38(13)
C13 C14 C15 108.02(16)
C13 C14 C19 124.68(18)
C15 C14 C19 125.56(18)
C13 C14 Ti1 72.21(10)
C15 C14 Ti1 71.56(10)
C19 C14 Ti1 133.74(13)
C11 C15 C14 107.87(16)
C11 C15 C20 124.89(17)
C14 C15 C20 126.50(17)
C11 C15 Ti1 73.95(10)
C14 C15 Ti1 73.76(10)
C20 C15 Ti1 125.84(13)
C11 C16 H16A 109.5
C11 C16 H16B 109.5
H16A C16 H16B 109.5
C11 C16 H16C 109.5
H16A C16 H16C 109.5
H16B C16 H16C 109.5
C12 C17 H17A 109.5
C12 C17 H17B 109.5
H17A C17 H17B 109.5
C12 C17 H17C 109.5
H17A C17 H17C 109.5
H17B C17 H17C 109.5
C13 C18 H18A 109.5
C13 C18 H18B 109.5
H18A C18 H18B 109.5
C13 C18 H18C 109.5
H18A C18 H18C 109.5
H18B C18 H18C 109.5
C14 C19 H19A 109.5
C14 C19 H19B 109.5
H19A C19 H19B 109.5
C14 C19 H19C 109.5
H19A C19 H19C 109.5
H19B C19 H19C 109.5
C15 C20 H20A 109.5
C15 C20 H20B 109.5
H20A C20 H20B 109.5
C15 C20 H20C 109.5
H20A C20 H20C 109.5
H20B C20 H20C 109.5
C22 C21 C6 117.61(16)
C22 C21 Si1 124.59(13)
C6 C21 Si1 117.79(12)
C21 C22 C23 113.98(16)
C21 C22 Ti1 120.84(12)
C23 C22 Ti1 125.14(12)
C24 C23 C22 179.72(19)
C23 C24 Si2 174.03(18)
Si1 C25 H25A 109.5
Si1 C25 H25B 109.5
H25A C25 H25B 109.5
Si1 C25 H25C 109.5
H25A C25 H25C 109.5
H25B C25 H25C 109.5
Si1 C26 H26A 109.5
Si1 C26 H26B 109.5
H26A C26 H26B 109.5
Si1 C26 H26C 109.5
H26A C26 H26C 109.5
H26B C26 H26C 109.5
Si1 C27 H27A 109.5
Si1 C27 H27B 109.5
H27A C27 H27B 109.5
Si1 C27 H27C 109.5
H27A C27 H27C 109.5
H27B C27 H27C 109.5
Si2 C28 H28A 109.5
Si2 C28 H28B 109.5
H28A C28 H28B 109.5
Si2 C28 H28C 109.5
H28A C28 H28C 109.5
H28B C28 H28C 109.5
Si2 C29 H29A 109.5
Si2 C29 H29B 109.5
H29A C29 H29B 109.5
Si2 C29 H29C 109.5
H29A C29 H29C 109.5
H29B C29 H29C 109.5
Si2 C30 H30A 109.5
Si2 C30 H30B 109.5
H30A C30 H30B 109.5
Si2 C30 H30C 109.5
H30A C30 H30C 109.5
H30B C30 H30C 109.5

loop_
_geom_bond_atom_site_label_1
_geom_bond_atom_site_label_2
_geom_bond_distance
Ti1 C22 2.2604(18)
Ti1 C1 2.3134(16)
Ti1 C5 2.3442(17)
Ti1 C2 2.3479(16)
Ti1 C15 2.3710(17)
Ti1 C13 2.3841(17)
Ti1 C14 2.3995(18)
Ti1 C11 2.4031(16)
Ti1 C12 2.4104(16)
Ti1 C4 2.4253(17)
Ti1 C3 2.4307(17)
Si1 C26 1.862(2)
Si1 C27 1.867(2)
Si1 C25 1.873(2)
Si1 C21 1.8945(18)
Si2 C24 1.8211(18)
Si2 C29 1.853(2)
Si2 C30 1.862(2)
Si2 C28 1.862(3)
C1 C2 1.416(3)
C1 C5 1.422(3)
C1 C6 1.496(3)
C2 C3 1.409(3)
C2 C7 1.503(3)
C3 C4 1.423(3)
C3 C8 1.507(3)
C4 C5 1.418(3)
C4 C9 1.506(3)
C5 C10 1.498(3)
C6 C21 1.513(2)
C6 H6A 1.02(2)
C6 H6B 0.97(2)
C7 H7A 0.9600
C7 H7B 0.9600
C7 H7C 0.9600
C8 H8A 0.9600
C8 H8B 0.9600
C8 H8C 0.9600
C9 H9A 0.9600
C9 H9B 0.9600
C9 H9C 0.9600
C10 H10A 0.9600
C10 H10B 0.9600
C10 H10C 0.9600
C11 C12 1.418(3)
C11 C15 1.419(3)
C11 C16 1.500(3)
C12 C13 1.421(3)
C12 C17 1.503(3)
C13 C14 1.414(3)
C13 C18 1.503(3)
C14 C15 1.422(3)
C14 C19 1.507(3)
C15 C20 1.506(3)
C16 H16A 0.9600
C16 H16B 0.9600
C16 H16C 0.9600
C17 H17A 0.9600
C17 H17B 0.9600
C17 H17C 0.9600
C18 H18A 0.9600
C18 H18B 0.9600
C18 H18C 0.9600
C19 H19A 0.9600
C19 H19B 0.9600
C19 H19C 0.9600
C20 H20A 0.9600
C20 H20B 0.9600
C20 H20C 0.9600
C21 C22 1.369(2)
C22 C23 1.436(2)
C23 C24 1.213(2)
C25 H25A 0.9600
C25 H25B 0.9600
C25 H25C 0.9600
C26 H26A 0.9600
C26 H26B 0.9600
C26 H26C 0.9600
C27 H27A 0.9600
C27 H27B 0.9600
C27 H27C 0.9600
C28 H28A 0.9600
C28 H28B 0.9600
C28 H28C 0.9600
C29 H29A 0.9600
C29 H29B 0.9600
C29 H29C 0.9600
C30 H30A 0.9600
C30 H30B 0.9600
C30 H30C 0.9600
